data_9011793
loop_
_publ_author_name
'Fanfani, L.'
'Nunzi, A.'
'Zanazzi, P. F.'
'Zanzari, A. R.'
'Sabelli, C.'

_publ_section_title
;
 The crystal structure of schairerite and its relationship to sulphohalite
;
_journal_name_full 'Mineralogical Magazine'
_journal_page_first 131
_journal_page_last 139
_journal_volume 40
_journal_year 1975
_chemical_compound_source 'Searles Lake, California, USA'
_chemical_formula_sum 'Cl F6 Na21 O28 S7'
_chemical_name_mineral Schairerite
_space_group_IT_number 157
_symmetry_space_group_name_Hall 'P 3 -2'
_symmetry_space_group_name_H-M 'P 3 1 m'
_cell_angle_alpha 90
_cell_angle_beta 90
_cell_angle_gamma 120
_cell_length_a 12.197
_cell_length_b 12.197
_cell_length_c 19.259
_cell_formula_units_Z 3
_cell_volume 2481.249
_database_code_amcsd 0014463
_exptl_crystal_density_diffrn 2.619
_cod_original_formula_sum 'Na21 S7 O28 F6 Cl'
_cod_database_code 9011793

loop_
_space_group_symop_operation_xyz
x,y,z
x-y,-y,z
-y,x-y,z
y,x,z
-x+y,-x,z
-x,-x+y,z

loop_
_atom_site_label
_atom_site_fract_x
_atom_site_fract_y
_atom_site_fract_z
_atom_site_U_iso_or_equiv
Na1 0.51520 0.00000 0.51660 0.01887
Na1* 0.15910 0.33400 0.51470 0.01583
Na2 0.81280 0.00000 0.37890 0.01330
Na2* 0.47880 0.33180 0.38460 0.01659
Na3 0.18920 0.00000 0.92940 0.01558
Na3* 0.84700 0.33590 0.93390 0.01545
Na4 0.17590 0.00000 0.64680 0.01520
Na4* 0.84480 0.33370 0.65270 0.01583
Na5 0.82360 0.00000 0.09570 0.02330
Na5* 0.47830 0.33120 0.10340 0.02242
Na6 0.48790 0.00000 0.79280 0.01545
Na6* 0.15150 0.33450 0.79410 0.01241
Na7 0.51800 0.00000 0.23570 0.01900
Na7* 0.18110 0.33340 0.23910 0.02001
S1 0.00000 0.00000 0.23760 0.01330
S1* 0.66667 0.33333 0.25320 0.01267
S2 0.00000 0.00000 0.77820 0.01203
S2* 0.66667 0.33333 0.79500 0.00950
S3 0.00000 0.00000 0.50740 0.01140
S3* 0.66667 0.33333 0.52660 0.00912
S4 0.66990 0.00000 0.66590 0.01026
S5 0.66720 0.00000 0.93870 0.01140
S6 0.33660 0.00000 0.36730 0.01051
S7 0.33440 0.00000 0.09330 0.00785
O1A 0.00000 0.00000 0.16310 0.03863
O1B 0.88840 0.00000 0.26360 0.01482
O1A* 0.66667 0.33333 0.33010 0.02394
O1B* 0.66830 0.22010 0.23180 0.02508
O2A 0.00000 0.00000 0.70260 0.02267
O2B 0.11400 0.00000 0.80640 0.01545
O2A* 0.66667 0.33333 0.87170 0.00950
O2B* 0.55020 0.21580 0.77010 0.02419
O3A 0.00000 0.00000 0.43170 0.01456
O3B 0.11300 0.00000 0.53200 0.01431
O3A* 0.66667 0.33333 0.60430 0.01469
O3B* 0.67200 0.22090 0.50210 0.02229
O4A 0.67710 0.00000 0.74160 0.01431
O4B 0.55170 0.00000 0.64600 0.01431
O4C 0.78340 0.11670 0.64030 0.01722
O5A 0.66780 0.00000 0.01460 0.01241
O5B 0.55270 0.00000 0.91420 0.01596
O5C 0.78080 0.11540 0.91330 0.01444
O6A 0.33840 0.00000 0.28970 0.01672
O6B 0.44750 0.00000 0.39710 0.01925
O6C 0.33560 0.11250 0.39340 0.01912
O7A 0.33580 0.00000 0.01670 0.02102
O7B 0.44610 0.00000 0.12030 0.02343
O7C 0.33420 0.11230 0.12040 0.02318
F1 0.68580 0.00000 0.46580 0.01735
F2 0.33960 0.00000 0.86360 0.01089
F3 0.34860 0.00000 0.56740 0.01241
F4 0.66200 0.00000 0.31310 0.01836
F5 0.67530 0.00000 0.16660 0.01444
F6 0.32620 0.00000 0.71750 0.00937
Cl 0.00000 0.00000 0.00000 0.00925
Cl* 0.66667 0.33333 0.02960 0.02368

loop_
_cod_related_entry_id
_cod_related_entry_database
_cod_related_entry_code
1 AMCSD 0014463
